data_7013474
loop_
_publ_author_name
'Herrera, Aida M.'
'Kalayda, Ganna V.'
'Disch, Jeremy S.'
'Wikstrom, Jeffrey P.'
'Korendovych, Ivan V.'
'Staples, Richard J.'
'Campana, Charles F.'
'Nazarenko, Alexander Y.'
'Haas, Terry E.'
'Rybak-Akimova, Elena V.'

_publ_section_title
;
 Reactions at the azomethine C?N bonds in the nickel(ii) and copper(ii)
 complexes of pyridine-containing Schiff-base macrocyclic
 ligandsElectronic supplementary information (ESI) available: Figs.
 S1?S5: MALDI mass spectra, UV-Vis traces and X-ray structures. See
 http://www.rsc.org/suppdata/dt/b3/b308557k/
;
_journal_issue 23
_journal_name_full 'Dalton Transactions'
_journal_page_first 4482
_journal_paper_doi 10.1039/b308557k
_journal_year 2003
_chemical_formula_sum 'C18 H31 Cl2 Cu N5 O9'
_chemical_formula_weight 595.92
_chemical_name_systematic
;
?
;
_space_group_IT_number 9
_symmetry_cell_setting monoclinic
_symmetry_Int_Tables_number 9
_symmetry_space_group_name_Hall 'C -2yc'
_symmetry_space_group_name_H-M 'C 1 c 1'
_atom_sites_solution_hydrogens geom
_atom_sites_solution_primary direct
_atom_sites_solution_secondary difmap
_audit_creation_method SHELXL-97
_cell_angle_alpha 90.00
_cell_angle_beta 95.446(4)
_cell_angle_gamma 90.00
_cell_formula_units_Z 4
_cell_length_a 8.7216(16)
_cell_length_b 15.582(3)
_cell_length_c 18.389(4)
_cell_measurement_reflns_used 3293
_cell_measurement_temperature 298(2)
_cell_measurement_theta_max 28.32
_cell_measurement_theta_min 2.23
_cell_volume 2487.8(9)
_computing_cell_refinement 'SMART (BRUKER, V5.054, 1998)'
_computing_data_collection 'ASTRO (BRUKER, V5.007, 1997)'
_computing_data_reduction 'SAINT (BRUKER, V6.01, 1999)'
_computing_molecular_graphics 'SHELXTL (BRUKER, 1998, V5.1)'
_computing_publication_material 'XCIF (Sheldrick and BRUKER, 1997, V5.1)'
_computing_structure_refinement 'SHELXL-97 (Sheldrick, 1997)'
_computing_structure_solution 'SHELXS-97 (Sheldrick, 1990)'
_diffrn_ambient_temperature 298(2)
_diffrn_measured_fraction_theta_full 0.962
_diffrn_measured_fraction_theta_max 0.962
_diffrn_measurement_method '\w, 0.3 deg'
_diffrn_radiation_monochromator graphite
_diffrn_radiation_source 'fine-focus sealed tube'
_diffrn_radiation_type MoK\a
_diffrn_radiation_wavelength 0.71073
_diffrn_reflns_av_R_equivalents 0.0611
_diffrn_reflns_av_sigmaI/netI 0.0660
_diffrn_reflns_limit_h_max 11
_diffrn_reflns_limit_h_min -11
_diffrn_reflns_limit_k_max 20
_diffrn_reflns_limit_k_min -20
_diffrn_reflns_limit_l_max 21
_diffrn_reflns_limit_l_min -23
_diffrn_reflns_number 9524
_diffrn_reflns_theta_full 28.32
_diffrn_reflns_theta_max 28.32
_diffrn_reflns_theta_min 2.23
_diffrn_standards_decay_% <1
_diffrn_standards_interval_count 0
_diffrn_standards_number 0
_exptl_absorpt_coefficient_mu 1.150
_exptl_absorpt_correction_T_max 0.9554
_exptl_absorpt_correction_T_min 0.8937
_exptl_crystal_colour blue
_exptl_crystal_density_diffrn 1.591
_exptl_crystal_density_method 'not measured'
_exptl_crystal_description wedge
_exptl_crystal_F_000 1236
_exptl_crystal_size_max 0.10
_exptl_crystal_size_mid 0.10
_exptl_crystal_size_min 0.04
_refine_diff_density_max 0.395
_refine_diff_density_min -0.449
_refine_diff_density_rms 0.063
_refine_ls_abs_structure_details 'Flack H D (1983), Acta Cryst. A39, 876-881'
_refine_ls_abs_structure_Flack 0.012(14)
_refine_ls_extinction_method none
_refine_ls_goodness_of_fit_ref 0.962
_refine_ls_hydrogen_treatment mixed
_refine_ls_matrix_type full
_refine_ls_number_parameters 317
_refine_ls_number_reflns 4353
_refine_ls_number_restraints 2
_refine_ls_restrained_S_all 0.962
_refine_ls_R_factor_all 0.0589
_refine_ls_R_factor_gt 0.0399
_refine_ls_shift/su_max 0.001
_refine_ls_shift/su_mean 0.000
_refine_ls_structure_factor_coef Fsqd
_refine_ls_weighting_details 'calc w=1/[\s^2^(Fo^2^)+(0.0577P)^2^+0.0000P] where P=(Fo^2^+2Fc^2^)/3'
_refine_ls_weighting_scheme calc
_refine_ls_wR_factor_gt 0.0956
_refine_ls_wR_factor_ref 0.1065
_reflns_number_gt 3293
_reflns_number_total 4353
_reflns_threshold_expression >2sigma(I)
_cod_data_source_file b308557k.txt
_cod_data_source_block CuL6
_cod_depositor_comments
;
The following automatic conversions were performed:
'_symmetry_cell_setting' value 'Monoclinic' changed to 'monoclinic'
according to '/home/saulius/struct/CIF-dictionaries/cif_core.dic'
dictionary named 'cif_core.dic' version 2.4.1 from 2010-06-29.

Automatic conversion script
Id: cif_fix_enum 1527 2010-12-29 10:47:43Z saulius 
;
_cod_original_cell_volume 2487.8(8)
_cod_original_sg_symbol_H-M C/c
_cod_database_code 7013474

loop_
_symmetry_equiv_pos_as_xyz
'x, y, z'
'x, -y, z+1/2'
'x+1/2, y+1/2, z'
'x+1/2, -y+1/2, z+1/2'

loop_
_atom_site_label
_atom_site_type_symbol
_atom_site_fract_x
_atom_site_fract_y
_atom_site_fract_z
_atom_site_U_iso_or_equiv
_atom_site_adp_type
_atom_site_occupancy
_atom_site_symmetry_multiplicity
_atom_site_calc_flag
_atom_site_refinement_flags
_atom_site_disorder_assembly
_atom_site_disorder_group
N5 N 0.7639(4) 0.0881(2) 0.2678(2) 0.0451(10) Uani 1 1 d . . .
H5C H 0.7131 0.0386 0.2576 0.054 Uiso 1 1 calc R . .
H5D H 0.7581 0.0998 0.3153 0.054 Uiso 1 1 calc R . .
C7 C 1.1978(6) 0.1989(3) 0.1579(3) 0.0512(13) Uani 1 1 d . . .
H7A H 1.2930 0.2122 0.1370 0.061 Uiso 1 1 calc R . .
H7B H 1.1271 0.2459 0.1455 0.061 Uiso 1 1 calc R . .
C6 C 1.1304(6) 0.1186(4) 0.1206(3) 0.0481(12) Uani 1 1 d . . .
H6A H 1.1224 0.1281 0.0682 0.058 Uiso 1 1 calc R . .
H6B H 1.2025 0.0719 0.1312 0.058 Uiso 1 1 calc R . .
C8 C 1.2310(5) 0.1978(3) 0.2384(3) 0.0461(12) Uani 1 1 d . . .
H8A H 1.2867 0.2496 0.2539 0.055 Uiso 1 1 calc R . .
H8B H 1.2963 0.1491 0.2524 0.055 Uiso 1 1 calc R . .
C14 C 0.8597(6) 0.1587(4) 0.1205(3) 0.0521(14) Uani 1 1 d . . .
H14A H 0.8511 0.1651 0.0678 0.063 Uiso 1 1 calc R . .
H14B H 0.8989 0.2125 0.1414 0.063 Uiso 1 1 calc R . .
C16 C 0.6865(5) 0.1568(4) 0.2240(3) 0.0532(14) Uani 1 1 d . . .
H16A H 0.7313 0.2116 0.2394 0.064 Uiso 1 1 calc R . .
H16B H 0.5784 0.1580 0.2324 0.064 Uiso 1 1 calc R . .
C15 C 0.7007(6) 0.1445(4) 0.1439(3) 0.0615(16) Uani 1 1 d . . .
H15A H 0.6301 0.1835 0.1167 0.074 Uiso 1 1 calc R . .
H15B H 0.6686 0.0865 0.1306 0.074 Uiso 1 1 calc R . .
C5 C 0.9304(7) 0.0111(4) 0.0976(3) 0.0575(15) Uani 1 1 d . . .
H5A H 0.8228 -0.0006 0.1029 0.069 Uiso 1 1 calc R . .
H5B H 0.9380 0.0243 0.0465 0.069 Uiso 1 1 calc R . .
C4 C 1.0185(6) -0.0694(3) 0.1149(3) 0.0507(13) Uani 1 1 d . . .
H4A H 1.1277 -0.0564 0.1193 0.061 Uiso 1 1 calc R . .
H4B H 0.9982 -0.1094 0.0747 0.061 Uiso 1 1 calc R . .
C3 C 0.9787(6) -0.1120(3) 0.1845(3) 0.0481(13) Uani 1 1 d . . .
H3A H 0.8683 -0.1210 0.1823 0.058 Uiso 1 1 calc R . .
H3B H 1.0287 -0.1676 0.1895 0.058 Uiso 1 1 calc R . .
C2 C 1.0973(6) -0.0917(4) 0.3044(3) 0.0451(13) Uani 1 1 d . . .
H2 H 1.1114 -0.1506 0.3098 0.054 Uiso 1 1 calc R . .
O8 O 0.4248(9) 0.9383(7) 0.1317(4) 0.178(4) Uani 1 1 d . . .
Cl3 Cl 0.45829(13) 0.92273(9) 0.20432(8) 0.0520(3) Uani 1 1 d . . .
O2 O 0.3798(5) 0.8490(3) 0.2253(3) 0.0952(17) Uani 1 1 d . . .
O3 O 0.6172(4) 0.9091(3) 0.2198(3) 0.0744(13) Uani 1 1 d . . .
O6 O 0.4087(6) 0.9927(3) 0.2428(4) 0.119(2) Uani 1 1 d . . .
C9 C 1.1103(6) 0.1988(3) 0.3559(3) 0.0434(12) Uani 1 1 d . . .
H9 H 1.0103 0.2101 0.3743 0.052 Uiso 1 1 calc R . .
C10 C 1.1700(6) 0.1152(4) 0.3862(3) 0.0456(12) Uani 1 1 d . . .
O5 O 1.2124(4) 0.2636(2) 0.3809(2) 0.0616(10) Uani 1 1 d . . .
C17 C 1.1436(9) 0.3405(4) 0.4033(4) 0.078(2) Uani 1 1 d . . .
H17A H 1.1070 0.3327 0.4510 0.094 Uiso 1 1 calc R . .
H17B H 1.0565 0.3555 0.3689 0.094 Uiso 1 1 calc R . .
C11 C 1.2686(7) 0.1010(5) 0.4472(3) 0.0630(16) Uani 1 1 d . . .
H11 H 1.3084 0.1468 0.4754 0.076 Uiso 1 1 calc R . .
C12 C 1.3083(8) 0.0179(5) 0.4664(3) 0.0702(18) Uani 1 1 d . . .
H12 H 1.3737 0.0074 0.5083 0.084 Uiso 1 1 calc R . .
C13 C 1.2513(7) -0.0504(4) 0.4234(3) 0.0610(15) Uani 1 1 d . . .
H13 H 1.2775 -0.1067 0.4358 0.073 Uiso 1 1 calc R . .
C1 C 1.1539(5) -0.0318(4) 0.3613(3) 0.0450(13) Uani 1 1 d . . .
C18 C 1.2592(11) 0.4089(5) 0.4062(5) 0.102(3) Uani 1 1 d . . .
H18A H 1.3455 0.3933 0.4399 0.153 Uiso 1 1 calc R . .
H18B H 1.2148 0.4613 0.4221 0.153 Uiso 1 1 calc R . .
H18C H 1.2931 0.4171 0.3585 0.153 Uiso 1 1 calc R . .
O4 O 0.3502(6) 0.2564(4) 1.0004(3) 0.0942(15) Uani 1 1 d . . .
O10 O 0.1090(10) 0.2963(10) 0.9953(5) 0.301(9) Uani 1 1 d . . .
Cl1 Cl 0.2293(2) 0.30377(11) 0.96059(8) 0.0724(5) Uani 1 1 d . . .
O7 O 0.2861(14) 0.3843(5) 0.9506(5) 0.208(5) Uani 1 1 d . . .
O9 O 0.2079(10) 0.2733(5) 0.8900(3) 0.150(3) Uani 1 1 d . . .
Cu1 Cu 0.99946(3) 0.07022(3) 0.24999(2) 0.03644(15) Uani 1 1 d . . .
N1 N 1.1131(5) 0.0500(3) 0.3450(2) 0.0420(10) Uani 1 1 d . . .
N4 N 1.0880(4) 0.1925(3) 0.2758(2) 0.0402(9) Uani 1 1 d . . .
H4C H 1.0200 0.2332 0.2577 0.048 Uiso 1 1 calc R . .
N2 N 1.0276(4) -0.0597(2) 0.2470(3) 0.0409(9) Uani 1 1 d . . .
N3 N 0.9750(5) 0.0903(3) 0.1411(2) 0.0438(10) Uani 1 1 d . . .

loop_
_atom_site_aniso_label
_atom_site_aniso_U_11
_atom_site_aniso_U_22
_atom_site_aniso_U_33
_atom_site_aniso_U_23
_atom_site_aniso_U_13
_atom_site_aniso_U_12
N5 0.038(2) 0.035(2) 0.064(3) -0.0064(19) 0.0121(19) -0.0034(17)
C7 0.052(3) 0.038(3) 0.066(4) 0.014(3) 0.019(2) -0.007(2)
C6 0.057(3) 0.047(3) 0.043(3) 0.004(2) 0.015(2) -0.003(3)
C8 0.043(3) 0.042(3) 0.055(3) 0.002(2) 0.011(2) -0.010(2)
C14 0.059(3) 0.049(4) 0.046(3) 0.004(3) -0.008(3) 0.001(3)
C16 0.038(2) 0.038(3) 0.084(4) 0.002(3) 0.009(3) 0.009(2)
C15 0.054(3) 0.063(4) 0.066(4) -0.009(3) -0.007(3) 0.008(3)
C5 0.068(3) 0.054(4) 0.049(3) -0.013(3) -0.002(3) -0.005(3)
C4 0.052(3) 0.043(3) 0.057(3) -0.013(3) 0.004(2) 0.001(2)
C3 0.047(3) 0.029(3) 0.069(4) -0.007(3) 0.007(3) -0.001(2)
C2 0.047(3) 0.035(3) 0.056(4) 0.004(2) 0.017(3) 0.002(2)
O8 0.127(6) 0.323(14) 0.081(5) 0.062(6) -0.004(4) 0.039(6)
Cl3 0.0413(7) 0.0479(8) 0.0665(9) 0.0072(7) 0.0037(6) 0.0032(6)
O2 0.062(2) 0.044(3) 0.183(6) 0.009(3) 0.032(3) -0.003(2)
O3 0.0406(19) 0.065(3) 0.117(4) -0.008(2) 0.005(2) 0.0013(18)
O6 0.080(3) 0.056(3) 0.227(8) -0.044(4) 0.048(4) 0.000(3)
C9 0.047(3) 0.033(3) 0.050(3) -0.011(2) 0.001(2) -0.005(2)
C10 0.048(3) 0.047(3) 0.043(3) -0.003(3) 0.005(2) -0.004(2)
O5 0.061(2) 0.042(2) 0.080(3) -0.016(2) -0.0027(19) -0.0084(18)
C17 0.103(5) 0.048(4) 0.084(5) -0.023(3) 0.017(4) -0.015(4)
C11 0.066(4) 0.072(4) 0.050(4) -0.005(3) -0.003(3) 0.003(3)
C12 0.078(4) 0.083(5) 0.046(4) 0.003(3) -0.010(3) 0.003(4)
C13 0.072(4) 0.060(4) 0.051(3) 0.016(3) 0.007(3) 0.011(3)
C1 0.049(3) 0.044(3) 0.043(3) 0.015(2) 0.012(2) 0.007(2)
C18 0.141(8) 0.073(5) 0.088(6) -0.001(4) -0.012(5) -0.029(5)
O4 0.089(3) 0.085(4) 0.107(4) 0.013(3) 0.004(3) 0.016(3)
O10 0.143(6) 0.60(3) 0.174(8) 0.221(12) 0.102(6) 0.192(11)
Cl1 0.0987(11) 0.0633(11) 0.0574(11) 0.0005(7) 0.0185(9) 0.0024(10)
O7 0.372(14) 0.064(4) 0.166(8) 0.017(4) -0.086(8) -0.036(6)
O9 0.218(8) 0.135(6) 0.088(4) -0.014(4) -0.030(4) -0.039(6)
Cu1 0.0361(3) 0.0320(3) 0.0414(3) -0.0003(3) 0.0044(2) 0.0004(3)
N1 0.043(2) 0.042(3) 0.041(2) 0.010(2) 0.0062(18) 0.0036(19)
N4 0.038(2) 0.040(2) 0.043(2) -0.0014(18) 0.0048(16) 0.0000(17)
N2 0.040(2) 0.033(2) 0.051(2) -0.002(2) 0.012(2) 0.0021(18)
N3 0.049(2) 0.043(3) 0.040(2) -0.0051(18) 0.0035(18) 0.0017(19)

loop_
_atom_type_symbol
_atom_type_description
_atom_type_scat_dispersion_real
_atom_type_scat_dispersion_imag
_atom_type_scat_source
C C 0.0033 0.0016 'International Tables Vol C Tables 4.2.6.8 and 6.1.1.4'
H H 0.0000 0.0000 'International Tables Vol C Tables 4.2.6.8 and 6.1.1.4'
N N 0.0061 0.0033 'International Tables Vol C Tables 4.2.6.8 and 6.1.1.4'
O O 0.0106 0.0060 'International Tables Vol C Tables 4.2.6.8 and 6.1.1.4'
Cl Cl 0.1484 0.1585 'International Tables Vol C Tables 4.2.6.8 and 6.1.1.4'
Cu Cu 0.3201 1.2651 'International Tables Vol C Tables 4.2.6.8 and 6.1.1.4'

loop_
_geom_angle_atom_site_label_1
_geom_angle_atom_site_label_2
_geom_angle_atom_site_label_3
_geom_angle
_geom_angle_site_symmetry_1
_geom_angle_site_symmetry_3
_geom_angle_publ_flag
C16 N5 Cu1 114.4(3) . . ?
C16 N5 H5C 108.7 . . ?
Cu1 N5 H5C 108.7 . . ?
C16 N5 H5D 108.7 . . ?
Cu1 N5 H5D 108.7 . . ?
H5C N5 H5D 107.6 . . ?
C8 C7 C6 118.3(4) . . ?
C8 C7 H7A 107.7 . . ?
C6 C7 H7A 107.7 . . ?
C8 C7 H7B 107.7 . . ?
C6 C7 H7B 107.7 . . ?
H7A C7 H7B 107.1 . . ?
N3 C6 C7 116.5(4) . . ?
N3 C6 H6A 108.2 . . ?
C7 C6 H6A 108.2 . . ?
N3 C6 H6B 108.2 . . ?
C7 C6 H6B 108.2 . . ?
H6A C6 H6B 107.3 . . ?
C7 C8 N4 111.8(4) . . ?
C7 C8 H8A 109.3 . . ?
N4 C8 H8A 109.3 . . ?
C7 C8 H8B 109.3 . . ?
N4 C8 H8B 109.3 . . ?
H8A C8 H8B 107.9 . . ?
N3 C14 C15 116.0(5) . . ?
N3 C14 H14A 108.3 . . ?
C15 C14 H14A 108.3 . . ?
N3 C14 H14B 108.3 . . ?
C15 C14 H14B 108.3 . . ?
H14A C14 H14B 107.4 . . ?
N5 C16 C15 111.6(4) . . ?
N5 C16 H16A 109.3 . . ?
C15 C16 H16A 109.3 . . ?
N5 C16 H16B 109.3 . . ?
C15 C16 H16B 109.3 . . ?
H16A C16 H16B 108.0 . . ?
C16 C15 C14 115.2(5) . . ?
C16 C15 H15A 108.5 . . ?
C14 C15 H15A 108.5 . . ?
C16 C15 H15B 108.5 . . ?
C14 C15 H15B 108.5 . . ?
H15A C15 H15B 107.5 . . ?
C4 C5 N3 118.4(5) . . ?
C4 C5 H5A 107.7 . . ?
N3 C5 H5A 107.7 . . ?
C4 C5 H5B 107.7 . . ?
N3 C5 H5B 107.7 . . ?
H5A C5 H5B 107.1 . . ?
C5 C4 C3 113.3(5) . . ?
C5 C4 H4A 108.9 . . ?
C3 C4 H4A 108.9 . . ?
C5 C4 H4B 108.9 . . ?
C3 C4 H4B 108.9 . . ?
H4A C4 H4B 107.7 . . ?
N2 C3 C4 110.7(4) . . ?
N2 C3 H3A 109.5 . . ?
C4 C3 H3A 109.5 . . ?
N2 C3 H3B 109.5 . . ?
C4 C3 H3B 109.5 . . ?
H3A C3 H3B 108.1 . . ?
N2 C2 C1 116.7(5) . . ?
N2 C2 H2 121.6 . . ?
C1 C2 H2 121.6 . . ?
O8 Cl3 O6 108.1(5) . . ?
O8 Cl3 O3 110.0(4) . . ?
O6 Cl3 O3 111.3(3) . . ?
O8 Cl3 O2 110.4(5) . . ?
O6 Cl3 O2 108.5(3) . . ?
O3 Cl3 O2 108.5(3) . . ?
O5 C9 N4 113.4(4) . . ?
O5 C9 C10 108.7(4) . . ?
N4 C9 C10 108.8(4) . . ?
O5 C9 H9 108.6 . . ?
N4 C9 H9 108.6 . . ?
C10 C9 H9 108.6 . . ?
N1 C10 C11 121.0(6) . . ?
N1 C10 C9 110.8(5) . . ?
C11 C10 C9 128.2(5) . . ?
C9 O5 C17 115.6(4) . . ?
O5 C17 C18 108.5(6) . . ?
O5 C17 H17A 110.0 . . ?
C18 C17 H17A 110.0 . . ?
O5 C17 H17B 110.0 . . ?
C18 C17 H17B 110.0 . . ?
H17A C17 H17B 108.4 . . ?
C10 C11 C12 119.1(6) . . ?
C10 C11 H11 120.5 . . ?
C12 C11 H11 120.5 . . ?
C11 C12 C13 120.4(6) . . ?
C11 C12 H12 119.8 . . ?
C13 C12 H12 119.8 . . ?
C1 C13 C12 117.8(6) . . ?
C1 C13 H13 121.1 . . ?
C12 C13 H13 121.1 . . ?
N1 C1 C13 120.5(5) . . ?
N1 C1 C2 112.5(5) . . ?
C13 C1 C2 126.7(5) . . ?
C17 C18 H18A 109.5 . . ?
C17 C18 H18B 109.5 . . ?
H18A C18 H18B 109.5 . . ?
C17 C18 H18C 109.5 . . ?
H18A C18 H18C 109.5 . . ?
H18B C18 H18C 109.5 . . ?
O10 Cl1 O7 118.2(9) . . ?
O10 Cl1 O9 113.1(7) . . ?
O7 Cl1 O9 102.0(5) . . ?
O10 Cl1 O4 107.3(4) . . ?
O7 Cl1 O4 106.5(5) . . ?
O9 Cl1 O4 109.4(4) . . ?
N1 Cu1 N3 155.60(16) . . ?
N1 Cu1 N2 79.2(2) . . ?
N3 Cu1 N2 97.37(19) . . ?
N1 Cu1 N4 78.38(17) . . ?
N3 Cu1 N4 94.94(16) . . ?
N2 Cu1 N4 150.04(16) . . ?
N1 Cu1 N5 107.42(17) . . ?
N3 Cu1 N5 96.85(17) . . ?
N2 Cu1 N5 104.72(15) . . ?
N4 Cu1 N5 100.78(15) . . ?
C10 N1 C1 121.1(5) . . ?
C10 N1 Cu1 121.0(4) . . ?
C1 N1 Cu1 116.9(4) . . ?
C9 N4 C8 115.1(4) . . ?
C9 N4 Cu1 107.4(3) . . ?
C8 N4 Cu1 104.7(3) . . ?
C9 N4 H4C 109.8 . . ?
C8 N4 H4C 109.8 . . ?
Cu1 N4 H4C 109.8 . . ?
C2 N2 C3 121.6(4) . . ?
C2 N2 Cu1 114.6(4) . . ?
C3 N2 Cu1 123.8(4) . . ?
C14 N3 C5 108.6(4) . . ?
C14 N3 C6 109.1(4) . . ?
C5 N3 C6 107.5(4) . . ?
C14 N3 Cu1 111.6(3) . . ?
C5 N3 Cu1 113.5(3) . . ?
C6 N3 Cu1 106.3(3) . . ?

loop_
_geom_bond_atom_site_label_1
_geom_bond_atom_site_label_2
_geom_bond_distance
_geom_bond_site_symmetry_2
_geom_bond_publ_flag
N5 C16 1.466(7) . ?
N5 Cu1 2.129(4) . ?
N5 H5C 0.9000 . ?
N5 H5D 0.9000 . ?
C7 C8 1.480(7) . ?
C7 C6 1.519(7) . ?
C7 H7A 0.9700 . ?
C7 H7B 0.9700 . ?
C6 N3 1.507(6) . ?
C6 H6A 0.9700 . ?
C6 H6B 0.9700 . ?
C8 N4 1.484(5) . ?
C8 H8A 0.9700 . ?
C8 H8B 0.9700 . ?
C14 N3 1.489(7) . ?
C14 C15 1.507(7) . ?
C14 H14A 0.9700 . ?
C14 H14B 0.9700 . ?
C16 C15 1.502(7) . ?
C16 H16A 0.9700 . ?
C16 H16B 0.9700 . ?
C15 H15A 0.9700 . ?
C15 H15B 0.9700 . ?
C5 C4 1.490(8) . ?
C5 N3 1.502(7) . ?
C5 H5A 0.9700 . ?
C5 H5B 0.9700 . ?
C4 C3 1.512(8) . ?
C4 H4A 0.9700 . ?
C4 H4B 0.9700 . ?
C3 N2 1.438(7) . ?
C3 H3A 0.9700 . ?
C3 H3B 0.9700 . ?
C2 N2 1.270(7) . ?
C2 C1 1.453(8) . ?
C2 H2 0.9300 . ?
O8 Cl3 1.362(7) . ?
Cl3 O6 1.392(5) . ?
Cl3 O3 1.405(4) . ?
Cl3 O2 1.409(5) . ?
C9 O5 1.394(6) . ?
C9 N4 1.471(6) . ?
C9 C10 1.492(7) . ?
C9 H9 0.9800 . ?
C10 N1 1.334(7) . ?
C10 C11 1.365(8) . ?
O5 C17 1.418(8) . ?
C17 C18 1.466(10) . ?
C17 H17A 0.9700 . ?
C17 H17B 0.9700 . ?
C11 C12 1.377(10) . ?
C11 H11 0.9300 . ?
C12 C13 1.389(9) . ?
C12 H12 0.9300 . ?
C13 C1 1.387(8) . ?
C13 H13 0.9300 . ?
C1 N1 1.349(7) . ?
C18 H18A 0.9600 . ?
C18 H18B 0.9600 . ?
C18 H18C 0.9600 . ?
O4 Cl1 1.429(5) . ?
O10 Cl1 1.284(7) . ?
Cl1 O7 1.368(8) . ?
Cl1 O9 1.379(6) . ?
Cu1 N1 1.951(4) . ?
Cu1 N3 2.018(4) . ?
Cu1 N2 2.041(4) . ?
Cu1 N4 2.093(4) . ?
N4 H4C 0.9100 . ?

loop_
_geom_torsion_atom_site_label_1
_geom_torsion_atom_site_label_2
_geom_torsion_atom_site_label_3
_geom_torsion_atom_site_label_4
_geom_torsion
_geom_torsion_site_symmetry_1
_geom_torsion_site_symmetry_2
_geom_torsion_site_symmetry_3
_geom_torsion_site_symmetry_4
_geom_torsion_publ_flag
C8 C7 C6 N3 62.1(6) . . . . ?
C6 C7 C8 N4 -67.1(6) . . . . ?
Cu1 N5 C16 C15 54.7(5) . . . . ?
N5 C16 C15 C14 -70.5(7) . . . . ?
N3 C14 C15 C16 73.8(7) . . . . ?
N3 C5 C4 C3 74.9(6) . . . . ?
C5 C4 C3 N2 -66.9(6) . . . . ?
O5 C9 C10 N1 -157.0(4) . . . . ?
N4 C9 C10 N1 -33.1(6) . . . . ?
O5 C9 C10 C11 23.3(7) . . . . ?
N4 C9 C10 C11 147.3(5) . . . . ?
N4 C9 O5 C17 100.9(6) . . . . ?
C10 C9 O5 C17 -137.9(5) . . . . ?
C9 O5 C17 C18 -163.0(6) . . . . ?
N1 C10 C11 C12 -0.5(8) . . . . ?
C9 C10 C11 C12 179.2(5) . . . . ?
C10 C11 C12 C13 1.3(9) . . . . ?
C11 C12 C13 C1 -0.1(9) . . . . ?
C12 C13 C1 N1 -1.9(8) . . . . ?
C12 C13 C1 C2 171.7(5) . . . . ?
N2 C2 C1 N1 4.1(6) . . . . ?
N2 C2 C1 C13 -170.0(5) . . . . ?
C16 N5 Cu1 N1 138.9(4) . . . . ?
C16 N5 Cu1 N3 -38.6(4) . . . . ?
C16 N5 Cu1 N2 -138.1(4) . . . . ?
C16 N5 Cu1 N4 57.8(4) . . . . ?
C11 C10 N1 C1 -1.6(7) . . . . ?
C9 C10 N1 C1 178.7(4) . . . . ?
C11 C10 N1 Cu1 -170.1(4) . . . . ?
C9 C10 N1 Cu1 10.2(6) . . . . ?
C13 C1 N1 C10 2.8(7) . . . . ?
C2 C1 N1 C10 -171.7(4) . . . . ?
C13 C1 N1 Cu1 171.8(4) . . . . ?
C2 C1 N1 Cu1 -2.7(5) . . . . ?
N3 Cu1 N1 C10 85.9(6) . . . . ?
N2 Cu1 N1 C10 169.8(4) . . . . ?
N4 Cu1 N1 C10 9.8(4) . . . . ?
N5 Cu1 N1 C10 -88.0(4) . . . . ?
N3 Cu1 N1 C1 -83.1(5) . . . . ?
N2 Cu1 N1 C1 0.8(3) . . . . ?
N4 Cu1 N1 C1 -159.2(4) . . . . ?
N5 Cu1 N1 C1 103.0(3) . . . . ?
O5 C9 N4 C8 44.2(6) . . . . ?
C10 C9 N4 C8 -76.9(5) . . . . ?
O5 C9 N4 Cu1 160.4(3) . . . . ?
C10 C9 N4 Cu1 39.3(4) . . . . ?
C7 C8 N4 C9 -174.8(4) . . . . ?
C7 C8 N4 Cu1 67.5(4) . . . . ?
N1 Cu1 N4 C9 -26.9(3) . . . . ?
N3 Cu1 N4 C9 176.8(3) . . . . ?
N2 Cu1 N4 C9 -69.1(5) . . . . ?
N5 Cu1 N4 C9 78.9(3) . . . . ?
N1 Cu1 N4 C8 95.9(3) . . . . ?
N3 Cu1 N4 C8 -60.3(3) . . . . ?
N2 Cu1 N4 C8 53.7(5) . . . . ?
N5 Cu1 N4 C8 -158.3(3) . . . . ?
C1 C2 N2 C3 174.4(4) . . . . ?
C1 C2 N2 Cu1 -3.4(5) . . . . ?
C4 C3 N2 C2 -134.8(5) . . . . ?
C4 C3 N2 Cu1 42.8(5) . . . . ?
N1 Cu1 N2 C2 1.5(3) . . . . ?
N3 Cu1 N2 C2 157.0(3) . . . . ?
N4 Cu1 N2 C2 43.6(5) . . . . ?
N5 Cu1 N2 C2 -103.9(3) . . . . ?
N1 Cu1 N2 C3 -176.3(4) . . . . ?
N3 Cu1 N2 C3 -20.7(3) . . . . ?
N4 Cu1 N2 C3 -134.2(4) . . . . ?
N5 Cu1 N2 C3 78.4(4) . . . . ?
C15 C14 N3 C5 68.8(6) . . . . ?
C15 C14 N3 C6 -174.3(5) . . . . ?
C15 C14 N3 Cu1 -57.1(6) . . . . ?
C4 C5 N3 C14 -173.0(5) . . . . ?
C4 C5 N3 C6 69.0(6) . . . . ?
C4 C5 N3 Cu1 -48.3(6) . . . . ?
C7 C6 N3 C14 61.9(6) . . . . ?
C7 C6 N3 C5 179.5(5) . . . . ?
C7 C6 N3 Cu1 -58.7(5) . . . . ?
N1 Cu1 N3 C14 -137.0(4) . . . . ?
N2 Cu1 N3 C14 143.0(3) . . . . ?
N4 Cu1 N3 C14 -64.4(4) . . . . ?
N5 Cu1 N3 C14 37.1(4) . . . . ?
N1 Cu1 N3 C5 99.9(5) . . . . ?
N2 Cu1 N3 C5 19.9(4) . . . . ?
N4 Cu1 N3 C5 172.5(3) . . . . ?
N5 Cu1 N3 C5 -86.0(3) . . . . ?
N1 Cu1 N3 C6 -18.1(6) . . . . ?
N2 Cu1 N3 C6 -98.1(3) . . . . ?
N4 Cu1 N3 C6 54.5(3) . . . . ?
N5 Cu1 N3 C6 156.0(3) . . . . ?
